data_7114968
loop_
_publ_author_name
'Masuda, Mitsutoshi'
'Shimizu, Toshimi'

_publ_section_title
;
 Multilayer structure of an unsymmetrical monolayer lipid membrane with a
 &#x2018;head-to-tail&#x2019; interface
;
_journal_issue 23
_journal_name_full 'Chemical Communications'
_journal_page_first 2442
_journal_paper_doi 10.1039/b106581p
_journal_year 2001
_chemical_formula_moiety 'C22 H44 N O8 '
_chemical_formula_sum 'C22 H44 N O8'
_chemical_formula_weight 450.59
_space_group_IT_number 4
_symmetry_cell_setting monoclinic
_symmetry_Int_Tables_number 4
_symmetry_space_group_name_Hall 'P 2yb'
_symmetry_space_group_name_H-M 'P 1 21 1'
_audit_creation_date 'Thu Apr 26 16:26:02 2001'
_audit_creation_method 'by teXsan'
_cell_angle_alpha 90
_cell_angle_beta 106.48(1)
_cell_angle_gamma 90
_cell_formula_units_Z 2
_cell_length_a 4.905(1)
_cell_length_b 40.139(1)
_cell_length_c 6.289(1)
_cell_measurement_reflns_used 20
_cell_measurement_temperature 273.2
_cell_measurement_theta_max 27.56
_cell_measurement_theta_min 19.39
_cell_volume 1187.3(3)
_computing_cell_refinement 'MSC/AFC Diffractometer Control'
_computing_data_collection 'MSC/AFC Diffractometer Control'
_computing_data_reduction 'teXsan Ver. 1.11'
_computing_publication_material 'teXsan Ver. 1.11'
_computing_structure_refinement 'teXsan Ver. 1.10'
_computing_structure_solution SHELXS97
_diffrn_measured_fraction_theta_full 0.5526
_diffrn_measured_fraction_theta_max 0.5526
_diffrn_measurement_device_type 'Rigaku AFC7R'
_diffrn_measurement_method \w-2\q
_diffrn_radiation_type 'Cu K\a'
_diffrn_radiation_wavelength 1.5418
_diffrn_reflns_av_R_equivalents 0.014
_diffrn_reflns_limit_h_max 5
_diffrn_reflns_limit_h_min 0
_diffrn_reflns_limit_k_max 45
_diffrn_reflns_limit_k_min 0
_diffrn_reflns_limit_l_max 6
_diffrn_reflns_limit_l_min -7
_diffrn_reflns_number 2038
_diffrn_reflns_theta_full 59.96
_diffrn_reflns_theta_max 59.96
_diffrn_standards_decay_% 0.15
_diffrn_standards_interval_count 150
_diffrn_standards_number 3
_exptl_absorpt_coefficient_mu 0.779
_exptl_absorpt_correction_T_max 1.000
_exptl_absorpt_correction_T_min 1.000
_exptl_absorpt_correction_type psi-scan
_exptl_absorpt_process_details '(North, Phillips & Mathews, 1968)'
_exptl_crystal_colour colorless
_exptl_crystal_density_diffrn 1.260
_exptl_crystal_density_method 'not measured'
_exptl_crystal_description prismatic
_exptl_crystal_size_max 0.200
_exptl_crystal_size_mid 0.200
_exptl_crystal_size_min 0.100
_refine_diff_density_max 0.22
_refine_diff_density_min -0.17
_refine_ls_abs_structure_Flack -0.6(3)
_refine_ls_extinction_coef 0.09(1)
_refine_ls_extinction_method 'Zachariasen(1967) type 2 Gaussian isotropic'
_refine_ls_goodness_of_fit_ref 1.270
_refine_ls_hydrogen_treatment refall
_refine_ls_number_parameters 445
_refine_ls_number_reflns 1929
_refine_ls_R_factor_gt 0.0304
_refine_ls_shift/su_max 0.0657
_refine_ls_structure_factor_coef F
_refine_ls_weighting_details 'w = 1/[\s^2^(Fo) + 0.00126|Fo|^2^]'
_refine_ls_weighting_scheme calc
_refine_ls_wR_factor_ref 0.0470
_reflns_number_gt 1900
_reflns_number_total 646
_reflns_threshold_expression F^2^>2.0\s(F^2^)
_cod_data_source_file b106581p.txt
_cod_data_source_block General
_cod_original_formula_sum 'C22 H44 N O8 '
_cod_database_code 7114968

loop_
_symmetry_equiv_pos_as_xyz
x,y,z
-x,1/2+y,-z

loop_
_atom_site_label
_atom_site_type_symbol
_atom_site_fract_x
_atom_site_fract_y
_atom_site_fract_z
_atom_site_U_iso_or_equiv
_atom_site_adp_type
_atom_site_occupancy
_atom_site_calc_flag
O(2) O 0.2004(3) 0.53717(4) -1.5622(2) 0.0435(3) Uani 1.00 d
O(3) O -0.0143(3) 0.59983(4) -1.7805(2) 0.0420(3) Uani 1.00 d
O(4) O -0.1122(3) 0.63190(4) -1.4298(2) 0.0444(4) Uani 1.00 d
O(5) O 0.3056(2) 0.59418(4) -1.0986(2) 0.0334(3) Uani 1.00 d
O(6) O 0.5647(5) 0.65608(5) -0.8548(3) 0.0739(5) Uani 1.00 d
O(7) O 0.7768(3) 0.5228 -0.9790(2) 0.0444(3) Uani 1.00 d
O(8) O 1.1826(6) 0.19853(6) 1.3692(4) 0.1017(7) Uani 1.00 d
O(9) O 1.5421(5) 0.21005(6) 1.6517(3) 0.0838(6) Uani 1.00 d
N(1) N 0.3122(3) 0.53649(4) -1.0950(2) 0.0332(3) Uani 1.00 d
C(1) C 0.3505(3) 0.56529(5) -1.2185(3) 0.0296(4) Uani 1.00 d
C(2) C 0.1447(4) 0.56589(5) -1.4507(3) 0.0314(4) Uani 1.00 d
C(3) C 0.1916(3) 0.59745(5) -1.5699(3) 0.0319(4) Uani 1.00 d
C(4) C 0.1753(4) 0.62818(5) -1.4331(3) 0.0340(4) Uani 1.00 d
C(5) C 0.3733(4) 0.62429(5) -1.1976(3) 0.0332(4) Uani 1.00 d
C(6) C 0.3443(5) 0.65337(5) -1.0533(3) 0.0430(5) Uani 1.00 d
C(7) C 0.5282(3) 0.51709(5) -0.9855(3) 0.0318(4) Uani 1.00 d
C(8) C 0.4495(4) 0.48655(5) -0.8731(3) 0.0363(4) Uani 1.00 d
C(9) C 0.6591(4) 0.47941(5) -0.6486(3) 0.0397(5) Uani 1.00 d
C(10) C 0.5783(5) 0.44882(6) -0.5375(3) 0.0446(5) Uani 1.00 d
C(11) C 0.7919(4) 0.44092(6) -0.3173(3) 0.0437(5) Uani 1.00 d
C(12) C 0.7170(5) 0.40979(6) -0.2049(4) 0.0467(5) Uani 1.00 d
C(13) C 0.9289(5) 0.40152(6) 0.0158(4) 0.0470(5) Uani 1.00 d
C(14) C 0.8539(5) 0.37049(6) 0.1260(4) 0.0484(5) Uani 1.00 d
C(15) C 1.0664(5) 0.36230(6) 0.3475(4) 0.0488(5) Uani 1.00 d
C(16) C 0.9914(5) 0.33125(7) 0.4568(4) 0.0498(5) Uani 1.00 d
C(17) C 1.2039(5) 0.32291(6) 0.6772(4) 0.0518(6) Uani 1.00 d
C(18) C 1.1274(5) 0.29194(6) 0.7878(4) 0.0505(6) Uani 1.00 d
C(19) C 1.3405(5) 0.28335(6) 1.0072(4) 0.0538(6) Uani 1.00 d
C(20) C 1.2584(5) 0.25294(6) 1.1185(4) 0.0526(6) Uani 1.00 d
C(21) C 1.4633(5) 0.24514(7) 1.3413(4) 0.0549(6) Uani 1.00 d
C(22) C 1.3791(5) 0.21582(6) 1.4542(4) 0.0494(5) Uani 1.00 d
H(1c) H 0.541(3) 0.5637(4) -1.229(2) 0.013(4) Uiso 1.00 calc
H(1n) H 0.106(2) 0.5289(6) -1.105(4) 0.054(6) Uiso 1.00 calc
H(2c) H -0.055(5) 0.5663(5) -1.448(3) 0.035(5) Uiso 1.00 calc
H(2o) H 0.053(4) 0.5382(7) -1.702(3) 0.065(7) Uiso 1.00 calc
H(3c) H 0.368(4) 0.5956(4) -1.591(3) 0.019(4) Uiso 1.00 calc
H(3o) H 0.089(5) 0.5978(8) -1.890(4) 0.074(8) Uiso 1.00 calc
H(4c) H 0.226(4) 0.6484(5) -1.505(3) 0.025(4) Uiso 1.00 calc
H(4o) H -0.122(7) 0.6560(2) -1.421(5) 0.078(9) Uiso 1.00 calc
H(5c) H 0.556(4) 0.6233(4) -1.202(3) 0.018(4) Uiso 1.00 calc
H(6cb) H 0.333(5) 0.6752(6) -1.124(4) 0.042(5) Uiso 1.00 calc
H(6ca) H 0.164(5) 0.6517(6) -1.015(4) 0.039(5) Uiso 1.00 calc
H(6o) H 0.660(7) 0.6354(5) -0.801(6) 0.09(1) Uiso 1.00 calc
H(8ca) H 0.455(4) 0.4683(6) -0.968(3) 0.037(5) Uiso 1.00 calc
H(8cb) H 0.250(5) 0.4886(6) -0.859(4) 0.049(6) Uiso 1.00 calc
H(9cb) H 0.656(5) 0.4991(7) -0.556(4) 0.050(6) Uiso 1.00 calc
H(9ca) H 0.852(6) 0.4765(6) -0.658(4) 0.049(6) Uiso 1.00 calc
H(9o) H 1.506(7) 0.1890(4) 1.714(5) 0.075(9) Uiso 1.00 calc
H(10cb) H 0.385(6) 0.4524(7) -0.518(4) 0.058(7) Uiso 1.00 calc
H(10ca) H 0.577(6) 0.4297(7) -0.630(5) 0.060(7) Uiso 1.00 calc
H(11cb) H 0.811(6) 0.4596(6) -0.214(4) 0.052(6) Uiso 1.00 calc
H(11ca) H 0.981(6) 0.4362(7) -0.331(4) 0.057(7) Uiso 1.00 calc
H(12cb) H 0.535(8) 0.4125(10) -0.195(6) 0.09(1) Uiso 1.00 calc
H(12ca) H 0.704(5) 0.3913(6) -0.305(4) 0.046(6) Uiso 1.00 calc
H(13cb) H 0.946(6) 0.4211(8) 0.118(5) 0.066(8) Uiso 1.00 calc
H(13ca) H 1.113(6) 0.3990(7) -0.007(4) 0.058(7) Uiso 1.00 calc
H(14cb) H 0.671(7) 0.3740(7) 0.149(5) 0.063(7) Uiso 1.00 calc
H(14ca) H 0.861(5) 0.3522(6) 0.026(4) 0.042(6) Uiso 1.00 calc
H(15cb) H 1.074(7) 0.3809(9) 0.446(5) 0.074(8) Uiso 1.00 calc
H(15ca) H 1.253(6) 0.3591(6) 0.325(4) 0.052(6) Uiso 1.00 calc
H(16cb) H 0.815(6) 0.3350(7) 0.488(4) 0.061(7) Uiso 1.00 calc
H(16ca) H 0.997(6) 0.3136(8) 0.355(5) 0.068(8) Uiso 1.00 calc
H(17cb) H 1.235(5) 0.3433(7) 0.785(4) 0.054(6) Uiso 1.00 calc
H(17ca) H 1.394(7) 0.3187(7) 0.656(5) 0.068(8) Uiso 1.00 calc
H(18cb) H 0.969(8) 0.2953(9) 0.823(6) 0.09(1) Uiso 1.00 calc
H(18ca) H 1.106(8) 0.2741(10) 0.692(6) 0.09(1) Uiso 1.00 calc
H(19cb) H 1.390(6) 0.3019(8) 1.107(4) 0.060(7) Uiso 1.00 calc
H(19ca) H 1.532(7) 0.2780(8) 0.981(5) 0.077(9) Uiso 1.00 calc
H(20cb) H 1.079(7) 0.2557(8) 1.144(5) 0.072(8) Uiso 1.00 calc
H(20ca) H 1.255(7) 0.2346(9) 1.023(5) 0.072(8) Uiso 1.00 calc
H(21cb) H 1.487(6) 0.2648(7) 1.433(4) 0.061(7) Uiso 1.00 calc
H(21ca) H 1.637(7) 0.2377(8) 1.322(5) 0.073(8) Uiso 1.00 calc

loop_
_atom_site_aniso_label
_atom_site_aniso_U_11
_atom_site_aniso_U_22
_atom_site_aniso_U_33
_atom_site_aniso_U_12
_atom_site_aniso_U_13
_atom_site_aniso_U_23
O(2) 0.0534(7) 0.0366(6) 0.0366(6) 0.0072(6) 0.0066(5) -0.0070(5)
O(3) 0.0464(7) 0.0502(7) 0.0256(5) 0.0032(6) 0.0041(5) 0.0005(5)
O(4) 0.0388(6) 0.0458(7) 0.0477(8) 0.0093(6) 0.0105(6) -0.0036(6)
O(5) 0.0416(6) 0.0330(6) 0.0268(5) 0.0034(5) 0.0116(4) 0.0016(5)
O(6) 0.092(1) 0.0609(10) 0.0436(8) 0.0231(9) -0.0211(8) -0.0198(7)
O(7) 0.0302(5) 0.0525(7) 0.0507(7) 0.0022(6) 0.0117(5) 0.0160(6)
O(8) 0.113(2) 0.079(1) 0.079(1) -0.056(1) -0.029(1) 0.0386(10)
O(9) 0.105(1) 0.073(1) 0.0530(9) -0.026(1) -0.0104(9) 0.0282(9)
N(1) 0.0299(6) 0.0356(7) 0.0346(7) 0.0025(5) 0.0099(5) 0.0074(6)
C(1) 0.0280(8) 0.0305(8) 0.0322(8) 0.0027(7) 0.0118(6) 0.0034(6)
C(2) 0.0303(8) 0.0331(8) 0.0311(8) 0.0022(7) 0.0091(6) -0.0025(6)
C(3) 0.0310(8) 0.0396(8) 0.0262(7) 0.0034(7) 0.0101(6) 0.0020(6)
C(4) 0.0376(8) 0.0329(8) 0.0313(8) -0.0012(7) 0.0096(7) 0.0026(7)
C(5) 0.0359(9) 0.0324(8) 0.0319(8) -0.0011(7) 0.0108(6) 0.0008(6)
C(6) 0.055(1) 0.0349(9) 0.0358(9) 0.0032(9) 0.0080(7) -0.0018(7)
C(7) 0.0307(7) 0.0330(8) 0.0314(8) -0.0003(6) 0.0082(6) 0.0002(6)
C(8) 0.0357(8) 0.0343(9) 0.0391(9) 0.0015(7) 0.0111(7) 0.0044(8)
C(9) 0.0374(9) 0.0385(9) 0.0414(9) -0.0003(8) 0.0081(7) 0.0078(8)
C(10) 0.0429(10) 0.0444(10) 0.0451(10) -0.0004(9) 0.0102(7) 0.0148(9)
C(11) 0.040(1) 0.044(1) 0.0459(10) -0.0017(8) 0.0099(8) 0.0099(8)
C(12) 0.045(1) 0.044(1) 0.048(1) -0.0017(9) 0.0095(8) 0.0115(9)
C(13) 0.046(1) 0.046(1) 0.047(1) -0.0010(9) 0.0100(8) 0.0102(9)
C(14) 0.048(1) 0.049(1) 0.047(1) -0.0003(9) 0.0118(8) 0.0123(9)
C(15) 0.049(1) 0.046(1) 0.049(1) -0.0011(9) 0.0092(8) 0.0117(9)
C(16) 0.051(1) 0.050(1) 0.047(1) -0.0006(9) 0.0108(8) 0.0149(9)
C(17) 0.049(1) 0.052(1) 0.052(1) -0.0045(9) 0.0092(9) 0.0179(9)
C(18) 0.050(1) 0.050(1) 0.050(1) -0.0009(10) 0.0101(9) 0.0158(10)
C(19) 0.052(1) 0.052(1) 0.053(1) -0.0046(10) 0.0079(9) 0.0193(10)
C(20) 0.055(1) 0.048(1) 0.050(1) -0.0045(10) 0.0078(9) 0.0143(10)
C(21) 0.059(1) 0.047(1) 0.053(1) -0.0081(10) 0.0073(10) 0.0143(9)
C(22) 0.059(1) 0.0406(10) 0.0462(10) 0.0047(8) 0.0118(8) 0.0076(8)

loop_
_atom_type_symbol
_atom_type_description
_atom_type_scat_dispersion_real
_atom_type_scat_dispersion_imag
_atom_type_scat_source
C C 0.018 0.009
;International Tables for Crystallography
(1992, Vol. C, Tables 4.2.6.8 and 6.1.1.1)
;
O O 0.049 0.032
;International Tables for Crystallography
(1992, Vol. C, Tables 4.2.6.8 and 6.1.1.1)
;
N N 0.031 0.018
;International Tables for Crystallography
(1992, Vol. C, Tables 4.2.6.8 and 6.1.1.1)
;
H H 0.000 0.000
;International Tables for Crystallography
(1992, Vol. C, Table 6.1.1.2)
;

loop_
_geom_angle_atom_site_label_1
_geom_angle_atom_site_label_2
_geom_angle_atom_site_label_3
_geom_angle
_geom_angle_publ_flag
C(1) O(5) C(5) 111.2(1) yes
C(1) N(1) C(7) 122.8(2) yes
O(5) C(1) N(1) 107.7(1) yes
O(5) C(1) C(2) 109.4(1) yes
N(1) C(1) C(2) 112.3(1) yes
O(2) C(2) C(1) 107.1(1) yes
O(2) C(2) C(3) 110.9(1) yes
C(1) C(2) C(3) 109.5(1) yes
O(3) C(3) C(2) 110.4(2) yes
O(3) C(3) C(4) 109.6(2) yes
C(2) C(3) C(4) 111.0(1) yes
O(4) C(4) C(3) 107.8(2) yes
O(4) C(4) C(5) 110.8(2) yes
C(3) C(4) C(5) 110.1(2) yes
O(5) C(5) C(4) 110.0(1) yes
O(5) C(5) C(6) 108.4(2) yes
C(4) C(5) C(6) 111.2(2) yes
O(6) C(6) C(5) 114.5(2) yes
O(7) C(7) N(1) 122.8(2) yes
O(7) C(7) C(8) 121.0(2) yes
N(1) C(7) C(8) 116.2(2) yes
C(7) C(8) C(9) 113.0(2) yes
C(8) C(9) C(10) 112.6(2) yes
C(9) C(10) C(11) 112.7(2) yes
C(10) C(11) C(12) 113.5(2) yes
C(11) C(12) C(13) 114.2(2) yes
C(12) C(13) C(14) 113.9(2) yes
C(13) C(14) C(15) 113.8(2) yes
C(14) C(15) C(16) 113.6(2) yes
C(15) C(16) C(17) 113.8(2) yes
C(16) C(17) C(18) 113.8(2) yes
C(17) C(18) C(19) 113.9(2) yes
C(18) C(19) C(20) 113.5(2) yes
C(19) C(20) C(21) 113.7(2) yes
C(20) C(21) C(22) 113.9(2) yes
O(8) C(22) O(9) 122.0(2) yes
O(8) C(22) C(21) 123.2(2) yes
O(9) C(22) C(21) 114.8(2) yes

loop_
_geom_bond_atom_site_label_1
_geom_bond_atom_site_label_2
_geom_bond_distance
_geom_bond_publ_flag
O(2) C(2) 1.416(3) yes
O(3) C(3) 1.423(2) yes
O(4) C(4) 1.424(2) yes
O(5) C(1) 1.434(2) yes
O(5) C(5) 1.441(2) yes
O(6) C(6) 1.405(3) yes
O(7) C(7) 1.230(3) yes
O(8) C(22) 1.185(3) yes
O(9) C(22) 1.293(3) yes
N(1) C(1) 1.434(2) yes
N(1) C(7) 1.337(3) yes
C(1) C(2) 1.522(3) yes
C(2) C(3) 1.522(3) yes
C(3) C(4) 1.518(3) yes
C(4) C(5) 1.531(3) yes
C(5) C(6) 1.509(3) yes
C(7) C(8) 1.518(3) yes
C(8) C(9) 1.520(3) yes
C(9) C(10) 1.520(3) yes
C(10) C(11) 1.514(3) yes
C(11) C(12) 1.531(3) yes
C(12) C(13) 1.516(3) yes
C(13) C(14) 1.520(3) yes
C(14) C(15) 1.520(3) yes
C(15) C(16) 1.519(3) yes
C(16) C(17) 1.516(3) yes
C(17) C(18) 1.522(3) yes
C(18) C(19) 1.516(3) yes
C(19) C(20) 1.517(3) yes
C(20) C(21) 1.507(4) yes
C(21) C(22) 1.492(3) yes

loop_
_geom_torsion_atom_site_label_1
_geom_torsion_atom_site_label_2
_geom_torsion_atom_site_label_3
_geom_torsion_atom_site_label_4
_geom_torsion
_geom_torsion_site_symmetry_4
_geom_torsion_publ_flag
O(2) C(2) C(1) O(5) 179.3(1) . yes
O(2) C(2) C(1) N(1) -61.2(2) . yes
O(2) C(2) C(1) H(1c) 55(1) . no
O(2) C(2) C(3) O(3) 66.8(2) . yes
O(2) C(2) C(3) C(4) -171.5(1) . yes
O(2) C(2) C(3) H(3c) -51(1) . no
O(3) C(3) C(2) C(1) -175.2(1) . yes
O(3) C(3) C(2) H(2c) -53(1) . no
O(3) C(3) C(4) O(4) 53.0(2) . yes
O(3) C(3) C(4) C(5) 174.0(1) . yes
O(3) C(3) C(4) H(4c) -63(1) . no
O(3) C(3) C(4) H(4o) 31(1) . no
O(4) C(4) C(3) C(2) -69.1(2) . yes
O(4) C(4) C(3) H(3c) 172(1) . no
O(4) C(4) C(5) O(5) 63.6(2) . yes
O(4) C(4) C(5) C(6) -56.5(2) . yes
O(4) C(4) C(5) H(5c) -176(1) . no
O(4) C(4) H(4o) O(8) 169(4) 2_655 no
O(4) H(4o) C(4) C(3) 42(2) . no
O(4) H(4o) C(4) C(5) -100(1) . no
O(4) H(4o) C(4) H(4c) 151(2) . no
O(5) C(1) N(1) C(7) -108.4(2) . yes
O(5) C(1) N(1) H(1n) 78(1) . no
O(5) C(1) C(2) C(3) 59.0(2) . yes
O(5) C(1) C(2) H(2c) -58(1) . no
O(5) C(5) C(4) C(3) -55.6(2) . yes
O(5) C(5) C(4) H(4c) -177(1) . no
O(5) C(5) C(4) H(4o) 96.4(8) . no
O(5) C(5) C(6) O(6) 74.1(2) . yes
O(5) C(5) C(6) H(6cb) -163(1) . no
O(5) C(5) C(6) H(6ca) -47(1) . no
O(6) C(6) C(5) C(4) -164.8(2) . yes
O(6) C(6) C(5) H(5c) -44(1) . no
O(6) C(6) H(6cb) H(6ca) -113(1) . no
O(6) C(6) H(6ca) H(6cb) 111(1) . no
O(7) C(7) N(1) C(1) 1.2(3) . yes
O(7) C(7) N(1) H(1n) 174(1) . no
O(7) C(7) C(8) C(9) 40.6(3) . yes
O(7) C(7) C(8) H(8ca) -77(1) . no
O(7) C(7) C(8) H(8cb) 165(1) . no
O(8) C(22) O(9) H(9o) 8(2) . no
O(8) C(22) C(21) C(20) 6.1(5) . yes
O(8) C(22) C(21) H(21cb 129(2) . no
O(8) C(22) C(21) H(21ca -111(2) . no
O(9) C(22) O(8) H(4o) -24(1) 2_645 no
O(9) C(22) C(21) C(20) -175.7(3) . yes
O(9) C(22) C(21) H(21cb -52(2) . no
O(9) C(22) C(21) H(21ca 66(2) . no
N(1) C(1) O(5) C(5) 173.1(1) . yes
N(1) C(1) C(2) C(3) 178.5(1) . yes
N(1) C(1) C(2) H(2c) 60(1) . no
N(1) C(7) C(8) C(9) -141.3(2) . yes
N(1) C(7) C(8) H(8ca) 100(1) . no
N(1) C(7) C(8) H(8cb) -16(1) . no
C(1) O(5) C(5) C(4) 62.8(2) . yes
C(1) O(5) C(5) C(6) -175.5(2) . yes
C(1) O(5) C(5) H(5c) -57(1) . no
C(1) N(1) C(7) C(8) -176.9(2) . yes
C(1) C(2) O(2) H(2o) 175(1) . no
C(1) C(2) C(3) C(4) -53.6(2) . yes
C(1) C(2) C(3) H(3c) 66(1) . no
C(2) C(1) O(5) C(5) -64.6(2) . yes
C(2) C(1) N(1) C(7) 131.1(2) . yes
C(2) C(1) N(1) H(1n) -42(1) . no
C(2) C(3) O(3) H(3o) -113(2) . no
C(2) C(3) C(4) C(5) 51.9(2) . yes
C(2) C(3) C(4) H(4c) 174(1) . no
C(2) C(3) C(4) H(4o) -90(1) . no
C(3) C(2) O(2) H(2o) -65(1) . no
C(3) C(2) C(1) H(1c) -65(1) . no
C(3) C(4) O(4) H(4o) -148(1) . no
C(3) C(4) C(5) C(6) -175.7(2) . yes
C(3) C(4) C(5) H(5c) 64(1) . no
C(4) C(3) O(3) H(3o) 123(2) . no
C(4) C(3) C(2) H(2c) 67(1) . no
C(4) C(5) C(6) H(6cb) -42(1) . no
C(4) C(5) C(6) H(6ca) 73(1) . no
C(5) O(5) C(1) H(1c) 57(1) . no
C(5) C(4) O(4) H(4o) 90(1) . no
C(5) C(4) C(3) H(3c) -66(1) . no
C(5) C(6) O(6) H(6o) -25(2) . no
C(5) C(6) O(6) H(9o) -178(1) 2_756 no
C(5) C(6) H(6cb) H(6ca) 119(1) . no
C(5) C(6) H(6ca) H(6cb) -123(1) . no
C(6) C(5) C(4) H(4c) 62(1) . no
C(6) C(5) C(4) H(4o) -23.7(8) . no
C(7) N(1) C(1) H(1c) 12(1) . no
C(7) C(8) C(9) C(10) 179.9(2) . yes
C(7) C(8) C(9) H(9cb) 60(1) . no
C(7) C(8) C(9) H(9ca) -57(1) . no
C(7) C(8) H(8ca) H(8cb) -118(1) . no
C(7) C(8) H(8cb) H(8ca) 115(1) . no
C(8) C(7) N(1) H(1n) -3(1) . no
C(8) C(9) C(10) C(11) 178.0(2) . yes
C(8) C(9) C(10) H(10cb -59(1) . no
C(8) C(9) C(10) H(10ca 60(2) . no
C(8) C(9) H(9cb) H(9ca) -120(1) . no
C(8) C(9) H(9ca) H(9cb) 116(1) . no
C(9) C(8) H(8ca) H(8cb) 119(1) . no
C(9) C(8) H(8cb) H(8ca) -118(1) . no
C(9) C(10) C(11) C(12) -178.9(2) . yes
C(9) C(10) C(11) H(11cb 59(1) . no
C(9) C(10) C(11) H(11ca -60(2) . no
C(9) C(10) H(10cb H(10ca 119(2) . no
C(9) C(10) H(10ca H(10cb -119(2) . no
C(10) C(9) C(8) H(8ca) -63(1) . no
C(10) C(9) C(8) H(8cb) 55(1) . no
C(10) C(9) H(9cb) H(9ca) 117(1) . no
C(10) C(9) H(9ca) H(9cb) -118(1) . no
C(10) C(11) C(12) C(13) 180.0(2) . yes
C(10) C(11) C(12) H(12cb -53(2) . no
C(10) C(11) C(12) H(12ca 58(1) . no
C(10) C(11) H(11cb H(11ca -123(2) . no
C(10) C(11) H(11ca H(11cb 122(2) . no
C(11) C(10) C(9) H(9cb) -64(1) . no
C(11) C(10) C(9) H(9ca) 53(1) . no
C(11) C(10) H(10cb H(10ca -116(2) . no
C(11) C(10) H(10ca H(10cb 119(2) . no
C(11) C(12) C(13) C(14) -179.7(2) . yes
C(11) C(12) C(13) H(13cb 57(2) . no
C(11) C(12) C(13) H(13ca -56(1) . no
C(11) C(12) H(12cb H(12ca 114(2) . no
C(11) C(12) H(12ca H(12cb -114(2) . no
C(12) C(11) C(10) H(10cb 59(1) . no
C(12) C(11) C(10) H(10ca -60(1) . no
C(12) C(11) H(11cb H(11ca 111(2) . no
C(12) C(11) H(11ca H(11cb -114(1) . no
C(12) C(13) C(14) C(15) -179.9(2) . yes
C(12) C(13) C(14) H(14cb -59(1) . no
C(12) C(13) C(14) H(14ca 63(1) . no
C(12) C(13) H(13cb H(13ca -116(2) . no
C(12) C(13) H(13ca H(13cb 116(2) . no
C(13) C(12) C(11) H(11cb -56(1) . no
C(13) C(12) C(11) H(11ca 56(1) . no
C(13) C(12) H(12cb H(12ca -118(2) . no
C(13) C(12) H(12ca H(12cb 121(2) . no
C(13) C(14) C(15) C(16) -179.9(2) . yes
C(13) C(14) C(15) H(15cb 59(2) . no
C(13) C(14) C(15) H(15ca -58(1) . no
C(13) C(14) H(14cb H(14ca 116(2) . no
C(13) C(14) H(14ca H(14cb -118(2) . no
C(14) C(13) C(12) H(12cb 57(2) . no
C(14) C(13) C(12) H(12ca -58(1) . no
C(14) C(13) H(13cb H(13ca 118(2) . no
C(14) C(13) H(13ca H(13cb -117(2) . no
C(14) C(15) C(16) C(17) 179.7(2) . yes
C(14) C(15) C(16) H(16cb -62(1) . no
C(14) C(15) C(16) H(16ca 62(2) . no
C(14) C(15) H(15cb H(15ca -118(2) . no
C(14) C(15) H(15ca H(15cb 118(2) . no
C(15) C(14) C(13) H(13cb -57(2) . no
C(15) C(14) C(13) H(13ca 58(1) . no
C(15) C(14) H(14cb H(14ca -119(2) . no
C(15) C(14) H(14ca H(14cb 120(2) . no
C(15) C(16) C(17) C(18) 179.5(2) . yes
C(15) C(16) C(17) H(17cb 54(1) . no
C(15) C(16) C(17) H(17ca -61(2) . no
C(15) C(16) H(16cb H(16ca 117(2) . no
C(15) C(16) H(16ca H(16cb -119(2) . no
C(16) C(15) C(14) H(14cb 60(1) . no
C(16) C(15) C(14) H(14ca -64(1) . no
C(16) C(15) H(15cb H(15ca 118(2) . no
C(16) C(15) H(15ca H(15cb -117(2) . no
C(16) C(17) C(18) C(19) 179.5(2) . yes
C(16) C(17) C(18) H(18cb -64(2) . no
C(16) C(17) C(18) H(18ca 56(2) . no
C(16) C(17) H(17cb H(17ca -118(2) . no
C(16) C(17) H(17ca H(17cb 119(1) . no
C(17) C(16) C(15) H(15cb -60(2) . no
C(17) C(16) C(15) H(15ca 58(1) . no
C(17) C(16) H(16cb H(16ca -120(2) . no
C(17) C(16) H(16ca H(16cb 119(2) . no
C(17) C(18) C(19) C(20) 178.6(2) . yes
C(17) C(18) C(19) H(19cb 49(2) . no
C(17) C(18) C(19) H(19ca -62(2) . no
C(17) C(18) H(18cb H(18ca 120(3) . no
C(17) C(18) H(18ca H(18cb -120(3) . no
C(18) C(17) C(16) H(16cb 60(2) . no
C(18) C(17) C(16) H(16ca -65(2) . no
C(18) C(17) H(17cb H(17ca 114(2) . no
C(18) C(17) H(17ca H(17cb -117(1) . no
C(18) C(19) C(20) C(21) -177.6(3) . yes
C(18) C(19) C(20) H(20cb -58(2) . no
C(18) C(19) C(20) H(20ca 62(2) . no
C(18) C(19) H(19cb H(19ca -116(2) . no
C(18) C(19) H(19ca H(19cb 119(2) . no
C(19) C(18) C(17) H(17cb -54(1) . no
C(19) C(18) C(17) H(17ca 58(1) . no
C(19) C(18) H(18cb H(18ca -117(3) . no
C(19) C(18) H(18ca H(18cb 113(3) . no
C(19) C(20) C(21) C(22) 178.4(2) . yes
C(19) C(20) C(21) H(21cb 53(2) . no
C(19) C(20) C(21) H(21ca -69(2) . no
C(19) C(20) H(20cb H(20ca 118(2) . no
C(19) C(20) H(20ca H(20cb -121(2) . no
C(20) C(19) C(18) H(18cb 59(2) . no
C(20) C(19) C(18) H(18ca -58(2) . no
C(20) C(19) H(19cb H(19ca 113(2) . no
C(20) C(19) H(19ca H(19cb -117(2) . no
C(20) C(21) H(21cb H(21ca -121(2) . no
C(20) C(21) H(21ca H(21cb 120(2) . no
C(21) C(20) C(19) H(19cb -47(2) . no
C(21) C(20) C(19) H(19ca 62(2) . no
C(21) C(20) H(20cb H(20ca -117(2) . no
C(21) C(20) H(20ca H(20cb 115(2) . no
C(21) C(22) O(8) H(4o) 153(1) 2_645 no
C(21) C(22) O(9) H(9o) -169(2) . no
C(22) C(21) C(20) H(20cb 55(2) . no
C(22) C(21) C(20) H(20ca -62(2) . no
C(22) C(21) H(21cb H(21ca 112(2) . no
C(22) C(21) H(21ca H(21cb -118(2) . no
H(1c) C(1) N(1) H(1n) -160(2) . no
H(1c) C(1) C(2) H(2c) 176(2) . no
H(2c) C(2) O(2) H(2o) 52(2) . no
H(2c) C(2) C(3) H(3c) -171(1) . no
H(3c) C(3) O(3) H(3o) 2(2) . no
H(3c) C(3) C(4) H(4c) 56(1) . no
H(3c) C(3) C(4) H(4o) 151(1) . no
H(4c) C(4) O(4) H(4o) -29(2) . no
H(4c) C(4) C(5) H(5c) -57(1) . no
H(4o) C(4) C(5) H(5c) -143(1) . no
H(5c) C(5) C(6) H(6cb) 78(2) . no
H(5c) C(5) C(6) H(6ca) -165(2) . no
H(6cb) C(6) O(6) H(6o) -152(3) . no
H(6cb) C(6) O(6) H(9o) 53(2) 2_756 no
H(6ca) C(6) O(6) H(6o) 97(3) . no
H(6ca) C(6) O(6) H(9o) -56(2) 2_756 no
H(8ca) C(8) C(9) H(9cb) 177(2) . no
H(8ca) C(8) C(9) H(9ca) 59(2) . no
H(8cb) C(8) C(9) H(9cb) -63(2) . no
H(8cb) C(8) C(9) H(9ca) 177(2) . no
H(9cb) C(9) C(10) H(10cb 58(2) . no
H(9cb) C(9) C(10) H(10ca 178(2) . no
H(9ca) C(9) C(10) H(10cb 176(2) . no
H(9ca) C(9) C(10) H(10ca -63(2) . no
H(10cb C(10) C(11) H(11cb -62(2) . no
H(10cb C(10) C(11) H(11ca 177(2) . no
H(10ca C(10) C(11) H(11cb 178(2) . no
H(10ca C(10) C(11) H(11ca 57(2) . no
H(11cb C(11) C(12) H(12cb 69(3) . no
H(11cb C(11) C(12) H(12ca -178(2) . no
H(11ca C(11) C(12) H(12cb -177(3) . no
H(11ca C(11) C(12) H(12ca -64(2) . no
H(12cb C(12) C(13) H(13cb -65(3) . no
H(12cb C(12) C(13) H(13ca 179(3) . no
H(12ca C(12) C(13) H(13cb 178(2) . no
H(12ca C(12) C(13) H(13ca 63(2) . no
H(13cb C(13) C(14) H(14cb 63(2) . no
H(13cb C(13) C(14) H(14ca -173(2) . no
H(13ca C(13) C(14) H(14cb 178(2) . no
H(13ca C(13) C(14) H(14ca -58(2) . no
H(14cb C(14) C(15) H(15cb -60(3) . no
H(14cb C(14) C(15) H(15ca -179(2) . no
H(14ca C(14) C(15) H(15cb 175(2) . no
H(14ca C(14) C(15) H(15ca 56(2) . no
H(15cb C(15) C(16) H(16cb 57(2) . no
H(15cb C(15) C(16) H(16ca -177(2) . no
H(15ca C(15) C(16) H(16cb 176(2) . no
H(15ca C(15) C(16) H(16ca -58(2) . no
H(16cb C(16) C(17) H(17cb -64(2) . no
H(16cb C(16) C(17) H(17ca 180.0 . no
H(16ca C(16) C(17) H(17cb 169(2) . no
H(16ca C(16) C(17) H(17ca 54(2) . no
H(17cb C(17) C(18) H(18cb 60(3) . no
H(17cb C(17) C(18) H(18ca -178(3) . no
H(17ca C(17) C(18) H(18cb 173(3) . no
H(17ca C(17) C(18) H(18ca -65(3) . no
H(18cb C(18) C(19) H(19cb -70(3) . no
H(18cb C(18) C(19) H(19ca 177(3) . no
H(18ca C(18) C(19) H(19cb 172(3) . no
H(18ca C(18) C(19) H(19ca 60(3) . no
H(19cb C(19) C(20) H(20cb 72(3) . no
H(19cb C(19) C(20) H(20ca -167(3) . no
H(19ca C(19) C(20) H(20cb -178(3) . no
H(19ca C(19) C(20) H(20ca -57(3) . no
H(20cb C(20) C(21) H(21cb -68(3) . no
H(20cb C(20) C(21) H(21ca 168(3) . no
H(20ca C(20) C(21) H(21cb 172(3) . no
H(20ca C(20) C(21) H(21ca 49(3) . no
H(20ca C(20) C(21) H(21ca 49(3) . no
